data_4345953
loop_
_publ_author_name
'Reger, Daniel L.'
'Pascui, Andrea E.'
'Foley, Elizabeth A.'
'Smith, Mark D.'
'Jezierska, Julia'
'Wojciechowska, Agnieszka'
'Stoian, Sebastian A.'
'Ozarowski, Andrew'

_publ_section_title
;
 Dinuclear Metallacycles with Single M-X-M Bridges (X = Cl(-), Br(-); M =
 Fe(II), Co(II), Ni(II), Cu(II), Zn(II), Cd(II)): Strong Antiferromagnetic
 Superexchange Interactions.
;
_journal_name_full 'Inorganic chemistry'
_journal_paper_doi 10.1021/acs.inorgchem.6b02933
_journal_year 2017
_chemical_formula_moiety 'C56 H68 Cl N16 Zn2, 5(C2 H3 N), 3(Cl O4)'
_chemical_formula_sum 'C66 H83 Cl4 N21 O12 Zn2'
_chemical_formula_weight 1635.07
_chemical_name_systematic
; 
 ? 
;
_space_group_IT_number 2
_symmetry_cell_setting triclinic
_symmetry_space_group_name_Hall '-P 1'
_symmetry_space_group_name_H-M 'P -1'
_atom_sites_solution_hydrogens geom
_atom_sites_solution_primary direct
_atom_sites_solution_secondary difmap
_audit_creation_method SHELXL-97
_cell_angle_alpha 78.9480(10)
_cell_angle_beta 85.2950(10)
_cell_angle_gamma 86.6410(10)
_cell_formula_units_Z 2
_cell_length_a 12.9848(7)
_cell_length_b 13.6965(8)
_cell_length_c 22.0090(12)
_cell_measurement_reflns_used 7627
_cell_measurement_temperature 100(2)
_cell_measurement_theta_max 24.646
_cell_measurement_theta_min 2.358
_cell_volume 3825.0(4)
_computing_cell_refinement 'SAINT-Plus Version 6.45 (Bruker, 2001)'
_computing_data_collection 'SMART Version 5.625 (Bruker, 2001)'
_computing_data_reduction 'SAINT-Plus Version 6.45 (Bruker, 2001)'
_computing_molecular_graphics various
_computing_publication_material 'SHELXTL Version 6.14 (Bruker, 2000)'
_computing_structure_refinement 'SHELXL-97 (Sheldrick, 1997)'
_computing_structure_solution 'SHELXS-97 (Sheldrick, 1990)'
_diffrn_ambient_temperature 100(2)
_diffrn_measured_fraction_theta_full 0.998
_diffrn_measured_fraction_theta_max 0.998
_diffrn_measurement_device_type 'Bruker SMART APEX CCD diffractometer'
_diffrn_measurement_method 'omega scans'
_diffrn_radiation_monochromator graphite
_diffrn_radiation_source 'fine-focus sealed tube'
_diffrn_radiation_type MoK\a
_diffrn_radiation_wavelength 0.71073
_diffrn_reflns_av_R_equivalents 0.0570
_diffrn_reflns_av_sigmaI/netI 0.0827
_diffrn_reflns_limit_h_max 15
_diffrn_reflns_limit_h_min -15
_diffrn_reflns_limit_k_max 16
_diffrn_reflns_limit_k_min -16
_diffrn_reflns_limit_l_max 26
_diffrn_reflns_limit_l_min -26
_diffrn_reflns_number 37166
_diffrn_reflns_theta_full 25.04
_diffrn_reflns_theta_max 25.04
_diffrn_reflns_theta_min 0.95
_exptl_absorpt_coefficient_mu 0.839
_exptl_absorpt_correction_type none
_exptl_crystal_colour colorless
_exptl_crystal_density_diffrn 1.420
_exptl_crystal_density_method 'not measured'
_exptl_crystal_description block
_exptl_crystal_F_000 1700
_exptl_crystal_size_max 0.28
_exptl_crystal_size_mid 0.24
_exptl_crystal_size_min 0.22
_refine_diff_density_max 0.772
_refine_diff_density_min -0.514
_refine_diff_density_rms 0.067
_refine_ls_extinction_method none
_refine_ls_goodness_of_fit_ref 0.918
_refine_ls_hydrogen_treatment constr
_refine_ls_matrix_type full
_refine_ls_number_parameters 973
_refine_ls_number_reflns 13518
_refine_ls_number_restraints 40
_refine_ls_restrained_S_all 0.919
_refine_ls_R_factor_all 0.0673
_refine_ls_R_factor_gt 0.0438
_refine_ls_shift/su_max 0.002
_refine_ls_shift/su_mean 0.000
_refine_ls_structure_factor_coef Fsqd
_refine_ls_weighting_details 'calc w=1/[\s^2^(Fo^2^)+(0.0375P)^2^+0.0000P] where P=(Fo^2^+2Fc^2^)/3'
_refine_ls_weighting_scheme calc
_refine_ls_wR_factor_gt 0.0924
_refine_ls_wR_factor_ref 0.1001
_reflns_number_gt 9245
_reflns_number_total 13518
_reflns_threshold_expression >2sigma(I)
_cod_data_source_file ic6b02933_si_001.cif
_cod_data_source_block 11_pa1205m
_cod_depositor_comments
;
The following automatic conversions were performed:

'_symmetry_cell_setting' value 'Triclinic' changed to 'triclinic'
according to
/home/data/users/saulius/crontab/automatic-downloads/rss-feeds/ACS/lib/dictionaries/cif_core.dic
dictionary named 'cif_core.dic' version 2.4.2 from 2011-04-26.

Automatic conversion script
Id: cif_fix_values 4973 2017-02-22 13:04:09Z antanas 
;
_cod_database_code 4345953

loop_
_symmetry_equiv_pos_as_xyz
'x, y, z'
'-x, -y, -z'

loop_
_atom_site_label
_atom_site_type_symbol
_atom_site_fract_x
_atom_site_fract_y
_atom_site_fract_z
_atom_site_U_iso_or_equiv
_atom_site_adp_type
_atom_site_occupancy
_atom_site_symmetry_multiplicity
_atom_site_calc_flag
_atom_site_refinement_flags
_atom_site_disorder_assembly
_atom_site_disorder_group
Zn1A Zn 0.35439(3) -0.09967(3) 0.534463(17) 0.02307(11) Uani 1 1 d . . .
Cl1A Cl 0.5000 0.0000 0.5000 0.0360(3) Uani 1 2 d S . .
C1A C 0.3296(2) -0.0398(2) 0.67295(15) 0.0232(8) Uani 1 1 d . . .
H1A H 0.3078 -0.0245 0.7149 0.028 Uiso 1 1 calc R . .
C2A C 0.6358(2) 0.1733(2) 0.60045(15) 0.0215(7) Uani 1 1 d . . .
H2A H 0.6407 0.2094 0.6355 0.026 Uiso 1 1 calc R . .
C3A C 0.4469(2) -0.0306(2) 0.66390(14) 0.0192(7) Uani 1 1 d . . .
C4A C 0.5131(3) -0.1084(2) 0.68834(14) 0.0261(8) Uani 1 1 d . . .
H4A H 0.4861 -0.1699 0.7091 0.031 Uiso 1 1 calc R . .
C5A C 0.6189(2) -0.0963(2) 0.68257(15) 0.0269(8) Uani 1 1 d . . .
H5A H 0.6644 -0.1502 0.6986 0.032 Uiso 1 1 calc R . .
C6A C 0.6586(2) -0.0062(2) 0.65362(14) 0.0245(8) Uani 1 1 d . . .
H6A H 0.7312 0.0019 0.6504 0.029 Uiso 1 1 calc R . .
C7A C 0.5930(2) 0.0720(2) 0.62935(14) 0.0196(7) Uani 1 1 d . . .
C8A C 0.4870(2) 0.0595(2) 0.63490(14) 0.0206(7) Uani 1 1 d . . .
H8A H 0.4416 0.1133 0.6186 0.025 Uiso 1 1 calc R . .
C11A C 0.2392(2) -0.1978(2) 0.71870(15) 0.0239(8) Uani 1 1 d . . .
C12A C 0.2209(2) -0.2814(3) 0.69639(16) 0.0292(9) Uani 1 1 d . . .
H12A H 0.1837 -0.3370 0.7177 0.035 Uiso 1 1 calc R . .
C13A C 0.2674(3) -0.2688(3) 0.63626(16) 0.0296(9) Uani 1 1 d . . .
C14A C 0.2084(2) -0.1694(3) 0.78012(15) 0.0301(9) Uani 1 1 d . . .
H14A H 0.2705 -0.1605 0.8005 0.045 Uiso 1 1 calc R . .
H14B H 0.1682 -0.2222 0.8062 0.045 Uiso 1 1 calc R . .
H14C H 0.1663 -0.1070 0.7739 0.045 Uiso 1 1 calc R . .
C15A C 0.2655(3) -0.3393(3) 0.59155(17) 0.0403(10) Uani 1 1 d . . .
H15A H 0.2905 -0.3060 0.5499 0.060 Uiso 1 1 calc R . .
H15B H 0.1946 -0.3595 0.5906 0.060 Uiso 1 1 calc R . .
H15C H 0.3103 -0.3984 0.6050 0.060 Uiso 1 1 calc R . .
C21A C 0.2342(2) 0.1231(2) 0.63778(16) 0.0256(8) Uani 1 1 d . . .
C22A C 0.2115(2) 0.1746(3) 0.57992(16) 0.0301(9) Uani 1 1 d . . .
H22A H 0.1803 0.2397 0.5707 0.036 Uiso 1 1 calc R . .
C23A C 0.2428(2) 0.1135(3) 0.53773(16) 0.0269(8) Uani 1 1 d . . .
C24A C 0.2242(3) 0.1510(3) 0.69988(16) 0.0356(9) Uani 1 1 d . . .
H24A H 0.1855 0.1008 0.7293 0.053 Uiso 1 1 calc R . .
H24B H 0.1874 0.2160 0.6973 0.053 Uiso 1 1 calc R . .
H24C H 0.2932 0.1546 0.7141 0.053 Uiso 1 1 calc R . .
C25A C 0.2339(3) 0.1323(3) 0.46891(16) 0.0385(10) Uani 1 1 d . . .
H25A H 0.2977 0.1081 0.4485 0.058 Uiso 1 1 calc R . .
H25B H 0.2231 0.2039 0.4536 0.058 Uiso 1 1 calc R . .
H25C H 0.1752 0.0971 0.4597 0.058 Uiso 1 1 calc R . .
C31A C 0.8290(2) 0.1897(2) 0.59263(15) 0.0249(8) Uani 1 1 d . . .
C32A C 0.9073(3) 0.1655(3) 0.55223(15) 0.0295(9) Uani 1 1 d . . .
H32A H 0.9789 0.1740 0.5544 0.035 Uiso 1 1 calc R . .
C33A C 0.8627(2) 0.1258(2) 0.50702(15) 0.0263(8) Uani 1 1 d . . .
C34A C 0.8328(3) 0.2304(3) 0.65043(16) 0.0326(9) Uani 1 1 d . . .
H34A H 0.7829 0.2869 0.6499 0.049 Uiso 1 1 calc R . .
H34B H 0.9025 0.2524 0.6529 0.049 Uiso 1 1 calc R . .
H34C H 0.8155 0.1785 0.6865 0.049 Uiso 1 1 calc R . .
C35A C 0.9159(2) 0.0928(3) 0.45119(15) 0.0346(9) Uani 1 1 d . . .
H35A H 0.9175 0.0200 0.4573 0.052 Uiso 1 1 calc R . .
H35B H 0.9868 0.1156 0.4450 0.052 Uiso 1 1 calc R . .
H35C H 0.8783 0.1212 0.4146 0.052 Uiso 1 1 calc R . .
C41A C 0.4981(3) 0.3075(3) 0.57096(17) 0.0341(9) Uani 1 1 d . . .
C42A C 0.4456(3) 0.3384(3) 0.51836(17) 0.0373(10) Uani 1 1 d . . .
H42A H 0.3927 0.3895 0.5123 0.045 Uiso 1 1 calc R . .
C43A C 0.4845(3) 0.2806(2) 0.47593(16) 0.0292(8) Uani 1 1 d . . .
C44A C 0.4862(3) 0.3401(3) 0.63175(19) 0.0546(13) Uani 1 1 d . . .
H44A H 0.4797 0.2816 0.6652 0.082 Uiso 1 1 calc R . .
H44B H 0.4241 0.3840 0.6335 0.082 Uiso 1 1 calc R . .
H44C H 0.5471 0.3761 0.6368 0.082 Uiso 1 1 calc R . .
C45A C 0.4551(3) 0.2860(3) 0.41107(16) 0.0394(10) Uani 1 1 d . . .
H45A H 0.5085 0.3197 0.3817 0.059 Uiso 1 1 calc R . .
H45B H 0.3888 0.3234 0.4055 0.059 Uiso 1 1 calc R . .
H45C H 0.4488 0.2185 0.4034 0.059 Uiso 1 1 calc R . .
N11A N 0.3140(2) -0.1820(2) 0.62146(12) 0.0266(7) Uani 1 1 d . . .
N12A N 0.29596(19) -0.1393(2) 0.67303(12) 0.0238(6) Uani 1 1 d . . .
N21A N 0.28363(19) 0.0264(2) 0.56692(12) 0.0236(6) Uani 1 1 d . . .
N22A N 0.27574(19) 0.0333(2) 0.62838(12) 0.0223(6) Uani 1 1 d . . .
N31A N 0.75995(19) 0.12393(19) 0.51955(12) 0.0236(6) Uani 1 1 d . . .
N32A N 0.74020(19) 0.16529(19) 0.57185(12) 0.0203(6) Uani 1 1 d . . .
N41A N 0.5585(2) 0.21511(19) 0.49986(12) 0.0231(6) Uani 1 1 d . . .
N42A N 0.56742(19) 0.23481(19) 0.55797(12) 0.0217(6) Uani 1 1 d . . .
Zn1B Zn 0.65414(3) 0.56979(3) 0.944062(17) 0.02123(10) Uani 1 1 d . . .
Cl1B Cl 0.5000 0.5000 1.0000 0.0331(3) Uani 1 2 d S . .
C1B C 0.6316(2) 0.4314(2) 0.83823(15) 0.0210(7) Uani 1 1 d . . .
H1B H 0.6339 0.4024 0.7997 0.025 Uiso 1 1 calc R . .
C2B C 0.3196(2) 0.2743(2) 0.96048(14) 0.0225(8) Uani 1 1 d . . .
H2B H 0.2961 0.2281 0.9348 0.027 Uiso 1 1 calc R . .
C3B C 0.5862(2) 0.3533(2) 0.89036(14) 0.0188(7) Uani 1 1 d . . .
C4B C 0.6491(2) 0.2766(2) 0.92078(15) 0.0233(8) Uani 1 1 d . . .
H4B H 0.7219 0.2765 0.9116 0.028 Uiso 1 1 calc R . .
C5B C 0.6060(2) 0.2009(2) 0.96429(15) 0.0264(8) Uani 1 1 d . . .
H5B H 0.6494 0.1486 0.9848 0.032 Uiso 1 1 calc R . .
C6B C 0.5003(3) 0.2005(2) 0.97825(15) 0.0250(8) Uani 1 1 d . . .
H6B H 0.4711 0.1479 1.0081 0.030 Uiso 1 1 calc R . .
C7B C 0.4364(2) 0.2771(2) 0.94863(14) 0.0200(7) Uani 1 1 d . . .
C8B C 0.4800(2) 0.3523(2) 0.90419(14) 0.0206(7) Uani 1 1 d . . .
H8B H 0.4366 0.4038 0.8830 0.025 Uiso 1 1 calc R . .
C11B C 0.8227(2) 0.4337(2) 0.80895(15) 0.0254(8) Uani 1 1 d . . .
C12B C 0.9055(3) 0.4625(3) 0.83543(16) 0.0298(9) Uani 1 1 d . . .
H12B H 0.9761 0.4587 0.8205 0.036 Uiso 1 1 calc R . .
C13B C 0.8663(2) 0.4981(3) 0.88828(16) 0.0269(8) Uani 1 1 d . . .
C14B C 0.8173(3) 0.3881(3) 0.75334(16) 0.0353(9) Uani 1 1 d . . .
H14D H 0.7921 0.3207 0.7661 0.053 Uiso 1 1 calc R . .
H14E H 0.8863 0.3851 0.7320 0.053 Uiso 1 1 calc R . .
H14F H 0.7698 0.4286 0.7252 0.053 Uiso 1 1 calc R . .
C15B C 0.9253(3) 0.5409(3) 0.93137(17) 0.0380(10) Uani 1 1 d . . .
H15D H 0.9577 0.6015 0.9088 0.057 Uiso 1 1 calc R . .
H15E H 0.9789 0.4922 0.9482 0.057 Uiso 1 1 calc R . .
H15F H 0.8781 0.5572 0.9654 0.057 Uiso 1 1 calc R . .
C21B C 0.4990(2) 0.5496(2) 0.78228(14) 0.0224(8) Uani 1 1 d . . .
C22B C 0.4520(2) 0.6375(2) 0.79264(15) 0.0231(8) Uani 1 1 d . . .
H22B H 0.3997 0.6752 0.7695 0.028 Uiso 1 1 calc R . .
C23B C 0.4953(2) 0.6617(2) 0.84364(15) 0.0227(8) Uani 1 1 d . . .
C24B C 0.4859(3) 0.4895(3) 0.73384(16) 0.0342(9) Uani 1 1 d . . .
H24D H 0.5472 0.4942 0.7045 0.051 Uiso 1 1 calc R . .
H24E H 0.4246 0.5150 0.7116 0.051 Uiso 1 1 calc R . .
H24F H 0.4772 0.4197 0.7536 0.051 Uiso 1 1 calc R . .
C25B C 0.4736(3) 0.7513(2) 0.87209(16) 0.0304(9) Uani 1 1 d . . .
H25D H 0.4764 0.7326 0.9172 0.046 Uiso 1 1 calc R . .
H25E H 0.4046 0.7800 0.8624 0.046 Uiso 1 1 calc R . .
H25F H 0.5255 0.8006 0.8555 0.046 Uiso 1 1 calc R . .
C31B C 0.2367(2) 0.1485(2) 1.04642(16) 0.0259(8) Uani 1 1 d . . .
C32B C 0.2139(3) 0.1461(2) 1.10866(16) 0.0290(8) Uani 1 1 d . . .
H32B H 0.1794 0.0951 1.1371 0.035 Uiso 1 1 calc R . .
C33B C 0.2504(2) 0.2319(3) 1.12234(15) 0.0257(8) Uani 1 1 d . . .
C34B C 0.2193(3) 0.0757(3) 1.00663(16) 0.0386(10) Uani 1 1 d . . .
H34D H 0.1775 0.1079 0.9726 0.058 Uiso 1 1 calc R . .
H34E H 0.1828 0.0192 1.0315 0.058 Uiso 1 1 calc R . .
H34F H 0.2860 0.0519 0.9895 0.058 Uiso 1 1 calc R . .
C35B C 0.2436(3) 0.2635(3) 1.18405(15) 0.0336(9) Uani 1 1 d . . .
H35D H 0.3133 0.2638 1.1981 0.050 Uiso 1 1 calc R . .
H35E H 0.2022 0.2168 1.2143 0.050 Uiso 1 1 calc R . .
H35F H 0.2109 0.3305 1.1802 0.050 Uiso 1 1 calc R . .
C41B C 0.2246(2) 0.4020(3) 0.88457(15) 0.0248(8) Uani 1 1 d . . .
C42B C 0.2087(2) 0.5029(2) 0.87850(15) 0.0263(8) Uani 1 1 d . . .
H42B H 0.1787 0.5466 0.8451 0.032 Uiso 1 1 calc R . .
C43B C 0.2450(2) 0.5294(2) 0.93085(15) 0.0237(8) Uani 1 1 d . . .
C44B C 0.2025(3) 0.3322(3) 0.84378(16) 0.0395(10) Uani 1 1 d . . .
H44D H 0.2667 0.2961 0.8329 0.059 Uiso 1 1 calc R . .
H44E H 0.1741 0.3697 0.8059 0.059 Uiso 1 1 calc R . .
H44F H 0.1523 0.2846 0.8657 0.059 Uiso 1 1 calc R . .
C45B C 0.2431(3) 0.6292(2) 0.94858(16) 0.0350(9) Uani 1 1 d . . .
H45D H 0.1839 0.6356 0.9784 0.053 Uiso 1 1 calc R . .
H45E H 0.2368 0.6811 0.9115 0.053 Uiso 1 1 calc R . .
H45F H 0.3073 0.6365 0.9675 0.053 Uiso 1 1 calc R . .
N11B N 0.76292(19) 0.49153(19) 0.89566(12) 0.0229(6) Uani 1 1 d . . .
N12B N 0.73761(19) 0.45243(19) 0.84595(12) 0.0213(6) Uani 1 1 d . . .
N21B N 0.56566(19) 0.59087(19) 0.86474(12) 0.0209(6) Uani 1 1 d . . .
N22B N 0.56850(19) 0.52366(19) 0.82610(12) 0.0196(6) Uani 1 1 d . . .
N31B N 0.29554(19) 0.28703(19) 1.07104(12) 0.0233(6) Uani 1 1 d . . .
N32B N 0.28507(19) 0.23444(19) 1.02459(12) 0.0215(6) Uani 1 1 d . . .
N41B N 0.28276(19) 0.44918(19) 0.96779(12) 0.0216(6) Uani 1 1 d . . .
N42B N 0.26798(19) 0.37060(19) 0.93963(12) 0.0202(6) Uani 1 1 d . . .
Cl1 Cl 0.05689(6) 0.05448(7) 0.28271(4) 0.0312(2) Uani 1 1 d D . .
O11 O 0.02858(18) 0.14178(19) 0.23853(12) 0.0475(7) Uani 1 1 d D . .
O12 O 0.09884(18) 0.08405(19) 0.33435(12) 0.0437(7) Uani 1 1 d D . .
O13 O -0.03280(18) -0.00215(19) 0.30349(12) 0.0469(7) Uani 1 1 d D . .
O14 O 0.13456(18) -0.00395(19) 0.25335(12) 0.0418(7) Uani 1 1 d D . .
Cl2 Cl 0.10931(7) 0.43449(7) 0.66299(5) 0.0396(2) Uani 1 1 d . . .
O21 O 0.1190(3) 0.4899(2) 0.71070(14) 0.0708(9) Uani 1 1 d . . .
O22 O 0.0591(2) 0.3470(2) 0.69082(19) 0.0927(13) Uani 1 1 d . . .
O23 O 0.0533(2) 0.4955(3) 0.61654(14) 0.0795(11) Uani 1 1 d . . .
O24 O 0.2088(2) 0.4090(2) 0.63639(15) 0.0639(9) Uani 1 1 d . . .
Cl3A Cl 0.3269(18) 0.0253(13) 0.8587(10) 0.0302(10) Uani 0.387(4) 1 d P A 1
O31A O 0.3773(11) 0.0151(7) 0.7983(4) 0.024(3) Uiso 0.387(4) 1 d P A 1
O32A O 0.3259(6) -0.0648(5) 0.9063(3) 0.0305(17) Uiso 0.387(4) 1 d P A 1
O33A O 0.2199(5) 0.0598(6) 0.8501(3) 0.0324(19) Uiso 0.387(4) 1 d P A 1
O34A O 0.3775(5) 0.1035(6) 0.8783(4) 0.038(2) Uiso 0.387(4) 1 d P A 1
Cl3B Cl 0.3432(13) 0.0166(14) 0.8625(8) 0.0302(10) Uani 0.281(6) 1 d PD B 2
O31B O 0.3983(9) -0.0068(13) 0.8061(5) 0.017(3) Uiso 0.281(6) 1 d PD B 2
O32B O 0.3032(9) 0.1173(7) 0.8558(4) 0.046(3) Uiso 0.281(6) 1 d PD B 2
O33B O 0.2600(8) -0.0483(8) 0.8853(5) 0.043(3) Uiso 0.281(6) 1 d PD B 2
O34B O 0.4199(7) -0.0005(7) 0.9083(4) 0.025(3) Uiso 0.281(6) 1 d PD B 2
Cl3C Cl 0.3353(14) 0.0261(13) 0.8593(9) 0.0302(10) Uani 0.331(7) 1 d PD C 3
O31C O 0.3726(11) -0.0112(10) 0.8040(5) 0.016(3) Uiso 0.331(7) 1 d PD C 3
O32C O 0.3808(8) -0.0384(7) 0.9102(3) 0.034(2) Uiso 0.331(7) 1 d PD C 3
O33C O 0.2255(6) 0.0132(8) 0.8623(4) 0.039(3) Uiso 0.331(7) 1 d PD C 3
O34C O 0.3561(7) 0.1291(5) 0.8571(4) 0.022(2) Uiso 0.331(7) 1 d PD C 3
N1S N 0.3927(2) 0.7593(2) 0.24007(15) 0.0430(8) Uani 1 1 d D . .
C1S C 0.3863(3) 0.8386(3) 0.21374(16) 0.0329(9) Uani 1 1 d D . .
C2S C 0.3743(3) 0.9406(3) 0.18041(19) 0.0496(11) Uani 1 1 d D . .
H2S1 H 0.3717 0.9407 0.1360 0.074 Uiso 1 1 calc R . .
H2S2 H 0.4331 0.9783 0.1868 0.074 Uiso 1 1 calc R . .
H2S3 H 0.3100 0.9714 0.1960 0.074 Uiso 1 1 calc R . .
N2S N -0.0227(3) 0.7208(3) 1.0183(2) 0.0652(11) Uani 1 1 d . . .
C3S C 0.0144(3) 0.7853(4) 0.9856(2) 0.0574(13) Uani 1 1 d . . .
C4S C 0.0607(4) 0.8690(4) 0.9425(2) 0.0843(17) Uani 1 1 d . . .
H4S1 H 0.0502 0.8631 0.8998 0.126 Uiso 1 1 calc R . .
H4S2 H 0.1350 0.8681 0.9478 0.126 Uiso 1 1 calc R . .
H4S3 H 0.0279 0.9317 0.9510 0.126 Uiso 1 1 calc R . .
N3S N 0.7409(4) 0.6307(3) 0.6847(2) 0.0830(15) Uani 1 1 d . . .
C5S C 0.8270(5) 0.6511(3) 0.6810(2) 0.0568(13) Uani 1 1 d . . .
C6S C 0.9311(4) 0.6750(3) 0.6783(2) 0.0753(16) Uani 1 1 d . . .
H6S1 H 0.9360 0.7356 0.6952 0.113 Uiso 1 1 calc R . .
H6S2 H 0.9597 0.6862 0.6351 0.113 Uiso 1 1 calc R . .
H6S3 H 0.9702 0.6200 0.7028 0.113 Uiso 1 1 calc R . .
N4S N 0.8753(7) 0.1391(5) 0.9043(5) 0.041(3) Uiso 0.53(2) 1 d PD D 1
C7S C 0.9352(7) 0.1447(8) 0.8636(5) 0.0366(14) Uiso 0.53(2) 1 d PD D 1
C8S C 1.0175(7) 0.1461(10) 0.8143(5) 0.0381(15) Uiso 0.53(2) 1 d PD D 1
H8S1 H 1.0798 0.1115 0.8316 0.057 Uiso 0.53(2) 1 calc PR D 1
H8S2 H 1.0325 0.2152 0.7959 0.057 Uiso 0.53(2) 1 calc PR D 1
H8S3 H 0.9955 0.1125 0.7824 0.057 Uiso 0.53(2) 1 calc PR D 1
N5S N 0.8509(8) 0.1294(6) 0.8870(6) 0.045(3) Uiso 0.47(2) 1 d PD D 2
C9S C 0.9181(9) 0.1445(9) 0.8510(6) 0.0366(14) Uiso 0.47(2) 1 d PD D 2
C10S C 0.9975(9) 0.1711(11) 0.8016(5) 0.0381(15) Uiso 0.47(2) 1 d PD D 2
H10A H 0.9850 0.1399 0.7665 0.057 Uiso 0.47(2) 1 calc PR D 2
H10B H 1.0654 0.1479 0.8166 0.057 Uiso 0.47(2) 1 calc PR D 2
H10C H 0.9961 0.2436 0.7882 0.057 Uiso 0.47(2) 1 calc PR D 2
N6S N 0.2906(4) 0.5615(4) 0.4294(3) 0.128(2) Uiso 1 1 d . E 2
C11S C 0.2217(4) 0.5196(4) 0.4498(2) 0.0693(14) Uiso 1 1 d . E 2
C12S C 0.1422(4) 0.4541(4) 0.4730(3) 0.102(2) Uiso 1 1 d . E 2
H12C H 0.1618 0.3881 0.4635 0.153 Uiso 1 1 calc R E 2
H12D H 0.0783 0.4793 0.4536 0.153 Uiso 1 1 calc R E 2
H12E H 0.1313 0.4490 0.5181 0.153 Uiso 1 1 calc R E 2

loop_
_atom_site_aniso_label
_atom_site_aniso_U_11
_atom_site_aniso_U_22
_atom_site_aniso_U_33
_atom_site_aniso_U_23
_atom_site_aniso_U_13
_atom_site_aniso_U_12
Zn1A 0.0263(2) 0.0264(2) 0.0175(2) -0.00567(17) -0.00306(16) -0.00158(17)
Cl1A 0.0391(8) 0.0450(8) 0.0284(7) -0.0177(6) 0.0084(6) -0.0192(6)
C1A 0.0278(19) 0.026(2) 0.0156(18) -0.0045(15) -0.0007(15) -0.0028(15)
C2A 0.0217(18) 0.0251(19) 0.0187(19) -0.0071(15) -0.0026(14) 0.0010(15)
C3A 0.0233(18) 0.0235(19) 0.0116(17) -0.0044(14) -0.0024(14) -0.0025(14)
C4A 0.034(2) 0.025(2) 0.0183(19) 0.0001(15) -0.0044(15) -0.0039(16)
C5A 0.028(2) 0.030(2) 0.021(2) -0.0014(16) -0.0090(15) 0.0057(16)
C6A 0.0203(18) 0.033(2) 0.0205(19) -0.0034(16) -0.0042(14) -0.0009(15)
C7A 0.0246(18) 0.0242(19) 0.0115(17) -0.0072(14) -0.0028(14) 0.0009(15)
C8A 0.0228(18) 0.0246(19) 0.0163(18) -0.0085(15) -0.0047(14) 0.0036(15)
C11A 0.0207(18) 0.032(2) 0.0179(19) 0.0013(16) -0.0049(15) -0.0027(15)
C12A 0.031(2) 0.029(2) 0.025(2) 0.0038(16) -0.0068(16) -0.0109(16)
C13A 0.034(2) 0.028(2) 0.027(2) -0.0012(17) -0.0101(17) -0.0048(16)
C14A 0.0242(19) 0.040(2) 0.024(2) 0.0014(17) -0.0023(15) -0.0067(16)
C15A 0.058(3) 0.033(2) 0.032(2) -0.0069(18) -0.0044(19) -0.0148(19)
C21A 0.0204(18) 0.028(2) 0.029(2) -0.0093(17) 0.0029(15) -0.0015(15)
C22A 0.029(2) 0.028(2) 0.032(2) -0.0033(17) -0.0011(16) 0.0054(16)
C23A 0.0261(19) 0.030(2) 0.025(2) -0.0041(17) -0.0040(16) -0.0010(16)
C24A 0.041(2) 0.034(2) 0.033(2) -0.0106(18) 0.0043(18) 0.0005(18)
C25A 0.050(2) 0.038(2) 0.026(2) -0.0019(18) -0.0056(18) 0.0034(19)
C31A 0.027(2) 0.0242(19) 0.025(2) -0.0045(16) -0.0058(16) -0.0041(15)
C32A 0.0216(19) 0.039(2) 0.029(2) -0.0077(17) -0.0034(16) -0.0053(16)
C33A 0.0237(19) 0.033(2) 0.022(2) -0.0027(16) -0.0018(15) -0.0041(16)
C34A 0.030(2) 0.039(2) 0.033(2) -0.0140(18) -0.0091(17) -0.0038(17)
C35A 0.024(2) 0.055(3) 0.027(2) -0.0132(19) 0.0013(16) -0.0031(18)
C41A 0.038(2) 0.031(2) 0.038(2) -0.0154(18) -0.0129(18) 0.0089(17)
C42A 0.045(2) 0.029(2) 0.042(3) -0.0148(19) -0.0201(19) 0.0162(18)
C43A 0.036(2) 0.023(2) 0.028(2) -0.0022(16) -0.0103(17) -0.0012(16)
C44A 0.055(3) 0.063(3) 0.056(3) -0.040(2) -0.022(2) 0.033(2)
C45A 0.049(2) 0.041(2) 0.031(2) -0.0089(18) -0.0176(19) 0.0097(19)
N11A 0.0335(17) 0.0263(17) 0.0210(17) -0.0062(13) -0.0009(13) -0.0064(13)
N12A 0.0263(16) 0.0269(16) 0.0190(16) -0.0048(13) -0.0013(12) -0.0064(13)
N21A 0.0254(16) 0.0315(17) 0.0137(15) -0.0035(13) -0.0017(12) -0.0014(13)
N22A 0.0215(15) 0.0284(17) 0.0164(16) -0.0031(13) 0.0010(12) -0.0020(12)
N31A 0.0233(16) 0.0280(16) 0.0205(16) -0.0074(13) -0.0006(12) -0.0014(12)
N32A 0.0224(15) 0.0238(16) 0.0159(15) -0.0063(12) -0.0014(12) -0.0008(12)
N41A 0.0274(16) 0.0231(16) 0.0198(16) -0.0051(13) -0.0067(12) 0.0003(13)
N42A 0.0251(15) 0.0215(15) 0.0201(16) -0.0063(12) -0.0049(12) -0.0012(12)
Zn1B 0.0214(2) 0.0272(2) 0.0159(2) -0.00646(17) -0.00253(16) 0.00219(17)
Cl1B 0.0328(7) 0.0467(8) 0.0230(7) -0.0149(6) 0.0048(5) -0.0109(6)
C1B 0.0205(18) 0.0234(19) 0.0203(19) -0.0087(15) -0.0013(14) 0.0040(14)
C2B 0.0289(19) 0.0234(19) 0.0157(18) -0.0051(15) -0.0031(14) 0.0011(15)
C3B 0.0234(18) 0.0210(18) 0.0129(17) -0.0075(14) 0.0001(14) 0.0032(14)
C4B 0.0221(18) 0.029(2) 0.0213(19) -0.0115(16) -0.0016(15) 0.0042(15)
C5B 0.030(2) 0.024(2) 0.025(2) -0.0060(16) -0.0039(16) 0.0100(16)
C6B 0.035(2) 0.0214(19) 0.0181(19) -0.0043(15) 0.0016(15) -0.0012(15)
C7B 0.0238(18) 0.0214(18) 0.0158(18) -0.0070(15) -0.0009(14) 0.0025(14)
C8B 0.0269(19) 0.0234(19) 0.0126(17) -0.0076(14) -0.0035(14) 0.0064(15)
C11B 0.0226(19) 0.032(2) 0.022(2) -0.0079(16) 0.0022(15) 0.0038(15)
C12B 0.0188(18) 0.045(2) 0.027(2) -0.0129(18) 0.0017(15) 0.0030(16)
C13B 0.0192(19) 0.036(2) 0.026(2) -0.0065(17) -0.0057(15) 0.0031(16)
C14B 0.028(2) 0.051(3) 0.032(2) -0.0235(19) 0.0060(17) -0.0005(18)
C15B 0.022(2) 0.060(3) 0.035(2) -0.016(2) -0.0050(17) -0.0010(18)
C21B 0.0249(19) 0.028(2) 0.0141(18) -0.0022(15) -0.0031(14) -0.0027(15)
C22B 0.0235(18) 0.0224(19) 0.023(2) -0.0009(15) -0.0055(15) 0.0007(15)
C23B 0.0227(18) 0.0252(19) 0.0204(19) -0.0050(15) -0.0029(15) 0.0011(15)
C24B 0.046(2) 0.033(2) 0.026(2) -0.0089(17) -0.0179(18) 0.0087(18)
C25B 0.030(2) 0.034(2) 0.030(2) -0.0133(17) -0.0084(16) 0.0110(16)
C31B 0.028(2) 0.0208(19) 0.027(2) -0.0034(16) 0.0041(16) 0.0043(15)
C32B 0.032(2) 0.023(2) 0.027(2) 0.0015(16) 0.0049(16) 0.0022(16)
C33B 0.0237(19) 0.030(2) 0.020(2) 0.0009(16) -0.0016(15) 0.0048(16)
C34B 0.059(3) 0.027(2) 0.029(2) -0.0070(17) 0.0122(19) -0.0075(19)
C35B 0.038(2) 0.043(2) 0.018(2) -0.0010(17) -0.0004(16) -0.0020(18)
C41B 0.0182(18) 0.036(2) 0.0197(19) -0.0037(16) -0.0027(14) -0.0021(15)
C42B 0.0214(18) 0.032(2) 0.021(2) 0.0060(16) -0.0037(15) 0.0021(16)
C43B 0.0214(18) 0.025(2) 0.023(2) -0.0015(16) -0.0005(15) 0.0002(15)
C44B 0.049(2) 0.045(2) 0.026(2) -0.0064(19) -0.0160(18) -0.002(2)
C45B 0.041(2) 0.030(2) 0.033(2) -0.0041(17) -0.0046(18) 0.0035(17)
N11B 0.0202(15) 0.0305(17) 0.0188(16) -0.0070(13) -0.0034(12) 0.0040(12)
N12B 0.0198(15) 0.0275(16) 0.0175(15) -0.0076(13) -0.0007(12) 0.0009(12)
N21B 0.0205(15) 0.0247(16) 0.0195(16) -0.0096(13) -0.0030(12) 0.0024(12)
N22B 0.0201(15) 0.0215(15) 0.0178(15) -0.0059(12) -0.0021(12) 0.0019(12)
N31B 0.0245(15) 0.0280(16) 0.0173(16) -0.0043(13) -0.0031(12) 0.0015(13)
N32B 0.0253(15) 0.0222(16) 0.0166(15) -0.0042(12) 0.0013(12) 0.0011(12)
N41B 0.0234(15) 0.0246(16) 0.0173(15) -0.0067(13) 0.0006(12) 0.0021(12)
N42B 0.0207(15) 0.0227(16) 0.0169(15) -0.0042(12) -0.0001(12) 0.0007(12)
Cl1 0.0240(5) 0.0360(5) 0.0339(5) -0.0060(4) -0.0023(4) -0.0038(4)
O11 0.0323(15) 0.0488(18) 0.0544(19) 0.0111(14) -0.0107(13) -0.0021(13)
O12 0.0313(15) 0.0607(18) 0.0460(17) -0.0260(14) -0.0116(12) 0.0054(13)
O13 0.0355(15) 0.0579(19) 0.0460(18) -0.0047(14) 0.0061(13) -0.0206(13)
O14 0.0339(15) 0.0503(17) 0.0434(17) -0.0191(14) 0.0036(12) 0.0039(13)
Cl2 0.0386(6) 0.0286(5) 0.0494(7) -0.0041(5) 0.0002(5) 0.0013(4)
O21 0.103(3) 0.064(2) 0.047(2) -0.0145(17) -0.0175(18) 0.0116(19)
O22 0.0459(19) 0.0395(19) 0.181(4) -0.012(2) 0.045(2) -0.0119(15)
O23 0.091(3) 0.097(3) 0.055(2) -0.0281(19) -0.0350(18) 0.050(2)
O24 0.0414(17) 0.0457(18) 0.093(3) 0.0027(17) 0.0258(16) 0.0022(14)
Cl3A 0.039(3) 0.0300(14) 0.0232(10) -0.0092(9) -0.0010(14) 0.0013(13)
Cl3B 0.039(3) 0.0300(14) 0.0232(10) -0.0092(9) -0.0010(14) 0.0013(13)
Cl3C 0.039(3) 0.0300(14) 0.0232(10) -0.0092(9) -0.0010(14) 0.0013(13)
N1S 0.046(2) 0.040(2) 0.042(2) -0.0052(17) -0.0057(16) -0.0006(17)
C1S 0.029(2) 0.043(3) 0.027(2) -0.0086(19) -0.0014(16) 0.0027(18)
C2S 0.046(3) 0.042(3) 0.055(3) 0.002(2) -0.001(2) 0.004(2)
N2S 0.061(3) 0.060(3) 0.074(3) -0.014(2) -0.001(2) 0.003(2)
C3S 0.048(3) 0.053(3) 0.075(4) -0.028(3) 0.004(3) 0.007(2)
C4S 0.081(4) 0.063(4) 0.105(5) -0.022(3) 0.039(3) -0.007(3)
N3S 0.089(3) 0.083(3) 0.082(3) -0.016(3) -0.047(3) 0.013(3)
C5S 0.086(4) 0.047(3) 0.041(3) -0.016(2) -0.020(3) 0.013(3)
C6S 0.084(4) 0.046(3) 0.095(4) -0.023(3) 0.018(3) 0.008(3)

loop_
_atom_type_symbol
_atom_type_description
_atom_type_scat_dispersion_real
_atom_type_scat_dispersion_imag
_atom_type_scat_source
C C 0.0033 0.0016 'International Tables Vol C Tables 4.2.6.8 and 6.1.1.4'
H H 0.0000 0.0000 'International Tables Vol C Tables 4.2.6.8 and 6.1.1.4'
Cl Cl 0.1484 0.1585 'International Tables Vol C Tables 4.2.6.8 and 6.1.1.4'
N N 0.0061 0.0033 'International Tables Vol C Tables 4.2.6.8 and 6.1.1.4'
O O 0.0106 0.0060 'International Tables Vol C Tables 4.2.6.8 and 6.1.1.4'
Zn Zn 0.2839 1.4301 'International Tables Vol C Tables 4.2.6.8 and 6.1.1.4'

loop_
_geom_angle_atom_site_label_1
_geom_angle_atom_site_label_2
_geom_angle_atom_site_label_3
_geom_angle
_geom_angle_site_symmetry_1
_geom_angle_site_symmetry_3
N31A Zn1A N11A 104.46(10) 2_656 .
N31A Zn1A N41A 86.71(10) 2_656 2_656
N11A Zn1A N41A 96.43(10) . 2_656
N31A Zn1A N21A 98.26(10) 2_656 .
N11A Zn1A N21A 87.20(10) . .
N41A Zn1A N21A 172.96(10) 2_656 .
N31A Zn1A Cl1A 125.83(7) 2_656 .
N11A Zn1A Cl1A 129.70(7) . .
N41A Zn1A Cl1A 86.42(7) 2_656 .
N21A Zn1A Cl1A 86.61(7) . .
Zn1A Cl1A Zn1A 180.0 2_656 .
N22A C1A N12A 110.5(2) . .
N22A C1A C3A 112.0(3) . .
N12A C1A C3A 113.9(3) . .
N22A C1A H1A 106.6 . .
N12A C1A H1A 106.6 . .
C3A C1A H1A 106.6 . .
N32A C2A N42A 111.5(3) . .
N32A C2A C7A 112.6(3) . .
N42A C2A C7A 113.3(2) . .
N32A C2A H2A 106.3 . .
N42A C2A H2A 106.3 . .
C7A C2A H2A 106.3 . .
C4A C3A C8A 119.6(3) . .
C4A C3A C1A 120.9(3) . .
C8A C3A C1A 119.3(3) . .
C3A C4A C5A 119.8(3) . .
C3A C4A H4A 120.1 . .
C5A C4A H4A 120.1 . .
C6A C5A C4A 120.5(3) . .
C6A C5A H5A 119.8 . .
C4A C5A H5A 119.8 . .
C7A C6A C5A 120.1(3) . .
C7A C6A H6A 120.0 . .
C5A C6A H6A 120.0 . .
C6A C7A C8A 119.4(3) . .
C6A C7A C2A 120.3(3) . .
C8A C7A C2A 120.2(3) . .
C3A C8A C7A 120.7(3) . .
C3A C8A H8A 119.6 . .
C7A C8A H8A 119.6 . .
N12A C11A C12A 106.4(3) . .
N12A C11A C14A 122.8(3) . .
C12A C11A C14A 130.7(3) . .
C11A C12A C13A 106.5(3) . .
C11A C12A H12A 126.7 . .
C13A C12A H12A 126.7 . .
N11A C13A C12A 110.6(3) . .
N11A C13A C15A 122.8(3) . .
C12A C13A C15A 126.6(3) . .
C11A C14A H14A 109.5 . .
C11A C14A H14B 109.5 . .
H14A C14A H14B 109.5 . .
C11A C14A H14C 109.5 . .
H14A C14A H14C 109.5 . .
H14B C14A H14C 109.5 . .
C13A C15A H15A 109.5 . .
C13A C15A H15B 109.5 . .
H15A C15A H15B 109.5 . .
C13A C15A H15C 109.5 . .
H15A C15A H15C 109.5 . .
H15B C15A H15C 109.5 . .
N22A C21A C22A 105.4(3) . .
N22A C21A C24A 122.3(3) . .
C22A C21A C24A 132.3(3) . .
C21A C22A C23A 107.1(3) . .
C21A C22A H22A 126.4 . .
C23A C22A H22A 126.4 . .
N21A C23A C22A 110.5(3) . .
N21A C23A C25A 120.4(3) . .
C22A C23A C25A 129.1(3) . .
C21A C24A H24A 109.5 . .
C21A C24A H24B 109.5 . .
H24A C24A H24B 109.5 . .
C21A C24A H24C 109.5 . .
H24A C24A H24C 109.5 . .
H24B C24A H24C 109.5 . .
C23A C25A H25A 109.5 . .
C23A C25A H25B 109.5 . .
H25A C25A H25B 109.5 . .
C23A C25A H25C 109.5 . .
H25A C25A H25C 109.5 . .
H25B C25A H25C 109.5 . .
N32A C31A C32A 106.3(3) . .
N32A C31A C34A 123.5(3) . .
C32A C31A C34A 130.1(3) . .
C31A C32A C33A 107.4(3) . .
C31A C32A H32A 126.3 . .
C33A C32A H32A 126.3 . .
N31A C33A C32A 109.5(3) . .
N31A C33A C35A 122.8(3) . .
C32A C33A C35A 127.7(3) . .
C31A C34A H34A 109.5 . .
C31A C34A H34B 109.5 . .
H34A C34A H34B 109.5 . .
C31A C34A H34C 109.5 . .
H34A C34A H34C 109.5 . .
H34B C34A H34C 109.5 . .
C33A C35A H35A 109.5 . .
C33A C35A H35B 109.5 . .
H35A C35A H35B 109.5 . .
C33A C35A H35C 109.5 . .
H35A C35A H35C 109.5 . .
H35B C35A H35C 109.5 . .
N42A C41A C42A 105.9(3) . .
N42A C41A C44A 123.4(3) . .
C42A C41A C44A 130.6(3) . .
C41A C42A C43A 106.8(3) . .
C41A C42A H42A 126.6 . .
C43A C42A H42A 126.6 . .
N41A C43A C42A 110.9(3) . .
N41A C43A C45A 121.1(3) . .
C42A C43A C45A 128.0(3) . .
C41A C44A H44A 109.5 . .
C41A C44A H44B 109.5 . .
H44A C44A H44B 109.5 . .
C41A C44A H44C 109.5 . .
H44A C44A H44C 109.5 . .
H44B C44A H44C 109.5 . .
C43A C45A H45A 109.5 . .
C43A C45A H45B 109.5 . .
H45A C45A H45B 109.5 . .
C43A C45A H45C 109.5 . .
H45A C45A H45C 109.5 . .
H45B C45A H45C 109.5 . .
C13A N11A N12A 104.9(3) . .
C13A N11A Zn1A 128.9(2) . .
N12A N11A Zn1A 122.3(2) . .
C11A N12A N11A 111.6(3) . .
C11A N12A C1A 127.3(3) . .
N11A N12A C1A 120.9(3) . .
C23A N21A N22A 104.7(3) . .
C23A N21A Zn1A 132.8(2) . .
N22A N21A Zn1A 122.45(19) . .
C21A N22A N21A 112.2(3) . .
C21A N22A C1A 126.1(3) . .
N21A N22A C1A 120.2(3) . .
C33A N31A N32A 105.5(2) . .
C33A N31A Zn1A 130.1(2) . 2_656
N32A N31A Zn1A 122.90(19) . 2_656
C31A N32A N31A 111.2(2) . .
C31A N32A C2A 127.4(3) . .
N31A N32A C2A 121.3(2) . .
C43A N41A N42A 104.6(3) . .
C43A N41A Zn1A 132.5(2) . 2_656
N42A N41A Zn1A 122.80(19) . 2_656
C41A N42A N41A 111.7(3) . .
C41A N42A C2A 127.0(3) . .
N41A N42A C2A 120.8(3) . .
N31B Zn1B N11B 105.37(11) 2_667 .
N31B Zn1B N41B 86.19(10) 2_667 2_667
N11B Zn1B N41B 101.71(10) . 2_667
N31B Zn1B N21B 96.03(10) 2_667 .
N11B Zn1B N21B 87.12(10) . .
N41B Zn1B N21B 170.01(10) 2_667 .
N31B Zn1B Cl1B 130.34(7) 2_667 .
N11B Zn1B Cl1B 124.23(8) . .
N41B Zn1B Cl1B 86.33(7) 2_667 .
N21B Zn1B Cl1B 84.83(7) . .
Zn1B Cl1B Zn1B 179.998(1) . 2_667
N12B C1B N22B 110.3(2) . .
N12B C1B C3B 113.3(2) . .
N22B C1B C3B 114.0(2) . .
N12B C1B H1B 106.2 . .
N22B C1B H1B 106.2 . .
C3B C1B H1B 106.2 . .
N42B C2B N32B 110.4(2) . .
N42B C2B C7B 112.4(3) . .
N32B C2B C7B 113.9(2) . .
N42B C2B H2B 106.5 . .
N32B C2B H2B 106.5 . .
C7B C2B H2B 106.5 . .
C8B C3B C4B 119.2(3) . .
C8B C3B C1B 120.0(3) . .
C4B C3B C1B 120.5(3) . .
C5B C4B C3B 120.2(3) . .
C5B C4B H4B 119.9 . .
C3B C4B H4B 119.9 . .
C4B C5B C6B 120.5(3) . .
C4B C5B H5B 119.8 . .
C6B C5B H5B 119.8 . .
C5B C6B C7B 120.0(3) . .
C5B C6B H6B 120.0 . .
C7B C6B H6B 120.0 . .
C8B C7B C6B 119.3(3) . .
C8B C7B C2B 119.9(3) . .
C6B C7B C2B 120.6(3) . .
C3B C8B C7B 120.8(3) . .
C3B C8B H8B 119.6 . .
C7B C8B H8B 119.6 . .
N12B C11B C12B 105.9(3) . .
N12B C11B C14B 122.7(3) . .
C12B C11B C14B 131.4(3) . .
C11B C12B C13B 107.1(3) . .
C11B C12B H12B 126.4 . .
C13B C12B H12B 126.4 . .
N11B C13B C12B 110.3(3) . .
N11B C13B C15B 122.3(3) . .
C12B C13B C15B 127.4(3) . .
C11B C14B H14D 109.5 . .
C11B C14B H14E 109.5 . .
H14D C14B H14E 109.5 . .
C11B C14B H14F 109.5 . .
H14D C14B H14F 109.5 . .
H14E C14B H14F 109.5 . .
C13B C15B H15D 109.5 . .
C13B C15B H15E 109.5 . .
H15D C15B H15E 109.5 . .
C13B C15B H15F 109.5 . .
H15D C15B H15F 109.5 . .
H15E C15B H15F 109.5 . .
N22B C21B C22B 105.9(3) . .
N22B C21B C24B 122.9(3) . .
C22B C21B C24B 131.2(3) . .
C21B C22B C23B 107.2(3) . .
C21B C22B H22B 126.4 . .
C23B C22B H22B 126.4 . .
N21B C23B C22B 109.6(3) . .
N21B C23B C25B 121.9(3) . .
C22B C23B C25B 128.5(3) . .
C21B C24B H24D 109.5 . .
C21B C24B H24E 109.5 . .
H24D C24B H24E 109.5 . .
C21B C24B H24F 109.5 . .
H24D C24B H24F 109.5 . .
H24E C24B H24F 109.5 . .
C23B C25B H25D 109.5 . .
C23B C25B H25E 109.5 . .
H25D C25B H25E 109.5 . .
C23B C25B H25F 109.5 . .
H25D C25B H25F 109.5 . .
H25E C25B H25F 109.5 . .
N32B C31B C32B 105.9(3) . .
N32B C31B C34B 122.8(3) . .
C32B C31B C34B 131.2(3) . .
C31B C32B C33B 107.3(3) . .
C31B C32B H32B 126.4 . .
C33B C32B H32B 126.4 . .
N31B C33B C32B 110.3(3) . .
N31B C33B C35B 122.2(3) . .
C32B C33B C35B 127.5(3) . .
C31B C34B H34D 109.5 . .
C31B C34B H34E 109.5 . .
H34D C34B H34E 109.5 . .
C31B C34B H34F 109.5 . .
H34D C34B H34F 109.5 . .
H34E C34B H34F 109.5 . .
C33B C35B H35D 109.5 . .
C33B C35B H35E 109.5 . .
H35D C35B H35E 109.5 . .
C33B C35B H35F 109.5 . .
H35D C35B H35F 109.5 . .
H35E C35B H35F 109.5 . .
N42B C41B C42B 106.1(3) . .
N42B C41B C44B 122.3(3) . .
C42B C41B C44B 131.6(3) . .
C41B C42B C43B 106.9(3) . .
C41B C42B H42B 126.5 . .
C43B C42B H42B 126.5 . .
N41B C43B C42B 110.2(3) . .
N41B C43B C45B 120.7(3) . .
C42B C43B C45B 129.1(3) . .
C41B C44B H44D 109.5 . .
C41B C44B H44E 109.5 . .
H44D C44B H44E 109.5 . .
C41B C44B H44F 109.5 . .
H44D C44B H44F 109.5 . .
H44E C44B H44F 109.5 . .
C43B C45B H45D 109.5 . .
C43B C45B H45E 109.5 . .
H45D C45B H45E 109.5 . .
C43B C45B H45F 109.5 . .
H45D C45B H45F 109.5 . .
H45E C45B H45F 109.5 . .
C13B N11B N12B 104.8(3) . .
C13B N11B Zn1B 129.5(2) . .
N12B N11B Zn1B 121.44(19) . .
C11B N12B N11B 111.8(3) . .
C11B N12B C1B 126.6(3) . .
N11B N12B C1B 121.6(2) . .
C23B N21B N22B 105.7(2) . .
C23B N21B Zn1B 131.4(2) . .
N22B N21B Zn1B 122.76(18) . .
C21B N22B N21B 111.6(2) . .
C21B N22B C1B 127.1(3) . .
N21B N22B C1B 120.9(2) . .
C33B N31B N32B 104.7(3) . .
C33B N31B Zn1B 130.2(2) . 2_667
N32B N31B Zn1B 124.15(19) . 2_667
C31B N32B N31B 111.7(3) . .
C31B N32B C2B 127.3(3) . .
N31B N32B C2B 120.9(3) . .
C43B N41B N42B 105.6(3) . .
C43B N41B Zn1B 131.7(2) . 2_667
N42B N41B Zn1B 122.51(19) . 2_667
C41B N42B N41B 111.1(3) . .
C41B N42B C2B 126.7(3) . .
N41B N42B C2B 120.1(2) . .
O13 Cl1 O12 110.02(16) . .
O13 Cl1 O11 109.27(15) . .
O12 Cl1 O11 109.37(16) . .
O13 Cl1 O14 110.30(16) . .
O12 Cl1 O14 108.95(15) . .
O11 Cl1 O14 108.90(16) . .
O22 Cl2 O23 113.2(2) . .
O22 Cl2 O21 107.1(2) . .
O23 Cl2 O21 107.65(18) . .
O22 Cl2 O24 109.51(17) . .
O23 Cl2 O24 108.9(2) . .
O21 Cl2 O24 110.5(2) . .
O34A Cl3A O33A 107.1(13) . .
O34A Cl3A O32A 111.2(15) . .
O33A Cl3A O32A 107.5(16) . .
O34A Cl3A O31A 106.4(16) . .
O33A Cl3A O31A 108.3(15) . .
O32A Cl3A O31A 116.0(14) . .
O32B Cl3B O33B 108.5(13) . .
O32B Cl3B O34B 109.3(13) . .
O33B Cl3B O34B 107.9(13) . .
O32B Cl3B O31B 113.6(14) . .
O33B Cl3B O31B 112.6(15) . .
O34B Cl3B O31B 104.8(12) . .
O32C Cl3C O33C 110.5(13) . .
O32C Cl3C O34C 111.9(13) . .
O33C Cl3C O34C 110.7(12) . .
O32C Cl3C O31C 106.4(13) . .
O33C Cl3C O31C 102.8(13) . .
O34C Cl3C O31C 114.2(13) . .
N1S C1S C2S 178.1(4) . .
C1S C2S H2S1 109.5 . .
C1S C2S H2S2 109.5 . .
H2S1 C2S H2S2 109.5 . .
C1S C2S H2S3 109.5 . .
H2S1 C2S H2S3 109.5 . .
H2S2 C2S H2S3 109.5 . .
N2S C3S C4S 178.8(6) . .
C3S C4S H4S1 109.5 . .
C3S C4S H4S2 109.5 . .
H4S1 C4S H4S2 109.5 . .
C3S C4S H4S3 109.5 . .
H4S1 C4S H4S3 109.5 . .
H4S2 C4S H4S3 109.5 . .
N3S C5S C6S 178.4(5) . .
C5S C6S H6S1 109.5 . .
C5S C6S H6S2 109.5 . .
H6S1 C6S H6S2 109.5 . .
C5S C6S H6S3 109.5 . .
H6S1 C6S H6S3 109.5 . .
H6S2 C6S H6S3 109.5 . .
N4S C7S C8S 175.5(10) . .
N5S C9S C10S 174.4(12) . .
C9S C10S H10A 109.5 . .
C9S C10S H10B 109.5 . .
H10A C10S H10B 109.5 . .
C9S C10S H10C 109.5 . .
H10A C10S H10C 109.5 . .
H10B C10S H10C 109.5 . .
N6S C11S C12S 171.4(7) . .
C11S C12S H12C 109.5 . .
C11S C12S H12D 109.5 . .
H12C C12S H12D 109.5 . .
C11S C12S H12E 109.5 . .
H12C C12S H12E 109.5 . .
H12D C12S H12E 109.5 . .

loop_
_geom_bond_atom_site_label_1
_geom_bond_atom_site_label_2
_geom_bond_distance
_geom_bond_site_symmetry_2
Zn1A N31A 2.056(3) 2_656
Zn1A N11A 2.071(3) .
Zn1A N41A 2.112(3) 2_656
Zn1A N21A 2.125(3) .
Zn1A Cl1A 2.3841(4) .
Cl1A Zn1A 2.3841(4) 2_656
C1A N22A 1.451(4) .
C1A N12A 1.455(4) .
C1A C3A 1.530(4) .
C1A H1A 1.0000 .
C2A N32A 1.455(4) .
C2A N42A 1.455(4) .
C2A C7A 1.527(4) .
C2A H2A 1.0000 .
C3A C4A 1.382(4) .
C3A C8A 1.386(4) .
C4A C5A 1.386(4) .
C4A H4A 0.9500 .
C5A C6A 1.384(4) .
C5A H5A 0.9500 .
C6A C7A 1.381(4) .
C6A H6A 0.9500 .
C7A C8A 1.389(4) .
C8A H8A 0.9500 .
C11A N12A 1.354(4) .
C11A C12A 1.369(4) .
C11A C14A 1.494(4) .
C12A C13A 1.393(5) .
C12A H12A 0.9500 .
C13A N11A 1.338(4) .
C13A C15A 1.508(5) .
C14A H14A 0.9800 .
C14A H14B 0.9800 .
C14A H14C 0.9800 .
C15A H15A 0.9800 .
C15A H15B 0.9800 .
C15A H15C 0.9800 .
C21A N22A 1.360(4) .
C21A C22A 1.378(4) .
C21A C24A 1.482(5) .
C22A C23A 1.387(5) .
C22A H22A 0.9500 .
C23A N21A 1.343(4) .
C23A C25A 1.500(5) .
C24A H24A 0.9800 .
C24A H24B 0.9800 .
C24A H24C 0.9800 .
C25A H25A 0.9800 .
C25A H25B 0.9800 .
C25A H25C 0.9800 .
C31A N32A 1.357(4) .
C31A C32A 1.363(4) .
C31A C34A 1.489(4) .
C32A C33A 1.400(4) .
C32A H32A 0.9500 .
C33A N31A 1.341(4) .
C33A C35A 1.493(4) .
C34A H34A 0.9800 .
C34A H34B 0.9800 .
C34A H34C 0.9800 .
C35A H35A 0.9800 .
C35A H35B 0.9800 .
C35A H35C 0.9800 .
C41A N42A 1.358(4) .
C41A C42A 1.376(5) .
C41A C44A 1.483(5) .
C42A C43A 1.383(5) .
C42A H42A 0.9500 .
C43A N41A 1.343(4) .
C43A C45A 1.495(4) .
C44A H44A 0.9800 .
C44A H44B 0.9800 .
C44A H44C 0.9800 .
C45A H45A 0.9800 .
C45A H45B 0.9800 .
C45A H45C 0.9800 .
N11A N12A 1.371(4) .
N21A N22A 1.369(3) .
N31A N32A 1.377(3) .
N31A Zn1A 2.056(3) 2_656
N41A N42A 1.372(3) .
N41A Zn1A 2.112(3) 2_656
Zn1B N31B 2.061(3) 2_667
Zn1B N11B 2.072(3) .
Zn1B N41B 2.132(3) 2_667
Zn1B N21B 2.133(2) .
Zn1B Cl1B 2.4092(4) .
Cl1B Zn1B 2.4092(4) 2_667
C1B N12B 1.452(4) .
C1B N22B 1.458(4) .
C1B C3B 1.517(4) .
C1B H1B 1.0000 .
C2B N42B 1.454(4) .
C2B N32B 1.456(4) .
C2B C7B 1.520(4) .
C2B H2B 1.0000 .
C3B C8B 1.387(4) .
C3B C4B 1.391(4) .
C4B C5B 1.381(4) .
C4B H4B 0.9500 .
C5B C6B 1.382(4) .
C5B H5B 0.9500 .
C6B C7B 1.392(4) .
C6B H6B 0.9500 .
C7B C8B 1.389(4) .
C8B H8B 0.9500 .
C11B N12B 1.360(4) .
C11B C12B 1.374(4) .
C11B C14B 1.485(4) .
C12B C13B 1.393(5) .
C12B H12B 0.9500 .
C13B N11B 1.345(4) .
C13B C15B 1.488(4) .
C14B H14D 0.9800 .
C14B H14E 0.9800 .
C14B H14F 0.9800 .
C15B H15D 0.9800 .
C15B H15E 0.9800 .
C15B H15F 0.9800 .
C21B N22B 1.358(4) .
C21B C22B 1.368(4) .
C21B C24B 1.493(4) .
C22B C23B 1.397(4) .
C22B H22B 0.9500 .
C23B N21B 1.336(4) .
C23B C25B 1.485(4) .
C24B H24D 0.9800 .
C24B H24E 0.9800 .
C24B H24F 0.9800 .
C25B H25D 0.9800 .
C25B H25E 0.9800 .
C25B H25F 0.9800 .
C31B N32B 1.354(4) .
C31B C32B 1.372(4) .
C31B C34B 1.485(5) .
C32B C33B 1.386(5) .
C32B H32B 0.9500 .
C33B N31B 1.343(4) .
C33B C35B 1.497(4) .
C34B H34D 0.9800 .
C34B H34E 0.9800 .
C34B H34F 0.9800 .
C35B H35D 0.9800 .
C35B H35E 0.9800 .
C35B H35F 0.9800 .
C41B N42B 1.362(4) .
C41B C42B 1.368(4) .
C41B C44B 1.486(5) .
C42B C43B 1.397(4) .
C42B H42B 0.9500 .
C43B N41B 1.330(4) .
C43B C45B 1.489(4) .
C44B H44D 0.9800 .
C44B H44E 0.9800 .
C44B H44F 0.9800 .
C45B H45D 0.9800 .
C45B H45E 0.9800 .
C45B H45F 0.9800 .
N11B N12B 1.377(3) .
N21B N22B 1.365(3) .
N31B N32B 1.378(3) .
N31B Zn1B 2.061(3) 2_667
N41B N42B 1.371(3) .
N41B Zn1B 2.132(3) 2_667
Cl1 O13 1.432(2) .
Cl1 O12 1.434(2) .
Cl1 O11 1.439(2) .
Cl1 O14 1.439(2) .
Cl2 O22 1.407(3) .
Cl2 O23 1.412(3) .
Cl2 O21 1.426(3) .
Cl2 O24 1.426(3) .
Cl3A O34A 1.44(2) .
Cl3A O33A 1.46(2) .
Cl3A O32A 1.458(18) .
Cl3A O31A 1.46(2) .
Cl3B O32B 1.430(16) .
Cl3B O33B 1.436(18) .
Cl3B O34B 1.450(17) .
Cl3B O31B 1.462(17) .
Cl3C O32C 1.433(17) .
Cl3C O33C 1.441(17) .
Cl3C O34C 1.442(17) .
Cl3C O31C 1.446(18) .
N1S C1S 1.131(4) .
C1S C2S 1.454(4) .
C2S H2S1 0.9800 .
C2S H2S2 0.9800 .
C2S H2S3 0.9800 .
N2S C3S 1.132(5) .
C3S C4S 1.464(6) .
C4S H4S1 0.9800 .
C4S H4S2 0.9800 .
C4S H4S3 0.9800 .
N3S C5S 1.161(6) .
C5S C6S 1.403(7) .
C6S H6S1 0.9800 .
C6S H6S2 0.9800 .
C6S H6S3 0.9800 .
N4S C7S 1.131(5) .
C7S C8S 1.457(6) .
C8S H8S1 0.9800 .
C8S H8S2 0.9800 .
C8S H8S3 0.9800 .
N5S C9S 1.129(6) .
C9S C10S 1.446(6) .
C10S H10A 0.9800 .
C10S H10B 0.9800 .
C10S H10C 0.9800 .
N6S C11S 1.108(6) .
C11S C12S 1.407(7) .
C12S H12C 0.9800 .
C12S H12D 0.9800 .
C12S H12E 0.9800 .

loop_
_geom_torsion_atom_site_label_1
_geom_torsion_atom_site_label_2
_geom_torsion_atom_site_label_3
_geom_torsion_atom_site_label_4
_geom_torsion
_geom_torsion_site_symmetry_1
_geom_torsion_site_symmetry_4
N22A C1A C3A C4A -161.2(3) . .
N12A C1A C3A C4A -34.8(4) . .
N22A C1A C3A C8A 23.8(4) . .
N12A C1A C3A C8A 150.1(3) . .
C8A C3A C4A C5A -1.3(5) . .
C1A C3A C4A C5A -176.3(3) . .
C3A C4A C5A C6A 1.4(5) . .
C4A C5A C6A C7A -1.0(5) . .
C5A C6A C7A C8A 0.7(5) . .
C5A C6A C7A C2A 176.7(3) . .
N32A C2A C7A C6A 31.1(4) . .
N42A C2A C7A C6A 158.8(3) . .
N32A C2A C7A C8A -152.9(3) . .
N42A C2A C7A C8A -25.2(4) . .
C4A C3A C8A C7A 1.0(5) . .
C1A C3A C8A C7A 176.1(3) . .
C6A C7A C8A C3A -0.6(5) . .
C2A C7A C8A C3A -176.7(3) . .
N12A C11A C12A C13A -0.8(4) . .
C14A C11A C12A C13A -179.9(3) . .
C11A C12A C13A N11A 0.7(4) . .
C11A C12A C13A C15A -177.7(3) . .
N22A C21A C22A C23A -1.2(4) . .
C24A C21A C22A C23A 176.2(3) . .
C21A C22A C23A N21A 0.2(4) . .
C21A C22A C23A C25A 178.5(3) . .
N32A C31A C32A C33A -0.2(4) . .
C34A C31A C32A C33A 177.2(3) . .
C31A C32A C33A N31A -1.0(4) . .
C31A C32A C33A C35A 176.9(3) . .
N42A C41A C42A C43A 1.3(4) . .
C44A C41A C42A C43A -177.4(4) . .
C41A C42A C43A N41A 0.2(4) . .
C41A C42A C43A C45A -178.5(4) . .
C12A C13A N11A N12A -0.3(4) . .
C15A C13A N11A N12A 178.2(3) . .
C12A C13A N11A Zn1A -158.3(2) . .
C15A C13A N11A Zn1A 20.2(5) . .
N31A Zn1A N11A C13A 33.7(3) 2_656 .
N41A Zn1A N11A C13A -54.5(3) 2_656 .
N21A Zn1A N11A C13A 131.5(3) . .
Cl1A Zn1A N11A C13A -145.2(2) . .
N31A Zn1A N11A N12A -120.9(2) 2_656 .
N41A Zn1A N11A N12A 150.8(2) 2_656 .
N21A Zn1A N11A N12A -23.1(2) . .
Cl1A Zn1A N11A N12A 60.1(2) . .
C12A C11A N12A N11A 0.7(3) . .
C14A C11A N12A N11A 179.9(3) . .
C12A C11A N12A C1A 176.0(3) . .
C14A C11A N12A C1A -4.8(5) . .
C13A N11A N12A C11A -0.2(3) . .
Zn1A N11A N12A C11A 159.6(2) . .
C13A N11A N12A C1A -175.9(3) . .
Zn1A N11A N12A C1A -16.1(4) . .
N22A C1A N12A C11A -110.8(3) . .
C3A C1A N12A C11A 122.0(3) . .
N22A C1A N12A N11A 64.1(4) . .
C3A C1A N12A N11A -63.0(4) . .
C22A C23A N21A N22A 1.0(3) . .
C25A C23A N21A N22A -177.5(3) . .
C22A C23A N21A Zn1A -176.3(2) . .
C25A C23A N21A Zn1A 5.2(5) . .
N31A Zn1A N21A C23A -52.3(3) 2_656 .
N11A Zn1A N21A C23A -156.5(3) . .
Cl1A Zn1A N21A C23A 73.5(3) . .
N31A Zn1A N21A N22A 130.9(2) 2_656 .
N11A Zn1A N21A N22A 26.7(2) . .
Cl1A Zn1A N21A N22A -103.4(2) . .
C22A C21A N22A N21A 1.9(4) . .
C24A C21A N22A N21A -175.8(3) . .
C22A C21A N22A C1A 167.6(3) . .
C24A C21A N22A C1A -10.2(5) . .
C23A N21A N22A C21A -1.8(3) . .
Zn1A N21A N22A C21A 175.8(2) . .
C23A N21A N22A C1A -168.4(3) . .
Zn1A N21A N22A C1A 9.2(4) . .
N12A C1A N22A C21A 136.3(3) . .
C3A C1A N22A C21A -95.6(4) . .
N12A C1A N22A N21A -59.1(4) . .
C3A C1A N22A N21A 69.0(3) . .
C32A C33A N31A N32A 1.7(4) . .
C35A C33A N31A N32A -176.3(3) . .
C32A C33A N31A Zn1A 167.6(2) . 2_656
C35A C33A N31A Zn1A -10.4(5) . 2_656
C32A C31A N32A N31A 1.2(4) . .
C34A C31A N32A N31A -176.3(3) . .
C32A C31A N32A C2A 177.4(3) . .
C34A C31A N32A C2A -0.1(5) . .
C33A N31A N32A C31A -1.8(3) . .
Zn1A N31A N32A C31A -169.0(2) 2_656 .
C33A N31A N32A C2A -178.3(3) . .
Zn1A N31A N32A C2A 14.5(4) 2_656 .
N42A C2A N32A C31A 123.2(3) . .
C7A C2A N32A C31A -108.2(3) . .
N42A C2A N32A N31A -61.0(4) . .
C7A C2A N32A N31A 67.6(3) . .
C42A C43A N41A N42A -1.6(4) . .
C45A C43A N41A N42A 177.2(3) . .
C42A C43A N41A Zn1A 176.1(2) . 2_656
C45A C43A N41A Zn1A -5.0(5) . 2_656
C42A C41A N42A N41A -2.4(4) . .
C44A C41A N42A N41A 176.4(3) . .
C42A C41A N42A C2A -174.9(3) . .
C44A C41A N42A C2A 3.9(6) . .
C43A N41A N42A C41A 2.5(4) . .
Zn1A N41A N42A C41A -175.5(2) 2_656 .
C43A N41A N42A C2A 175.5(3) . .
Zn1A N41A N42A C2A -2.5(4) 2_656 .
N32A C2A N42A C41A -134.9(3) . .
C7A C2A N42A C41A 96.8(4) . .
N32A C2A N42A N41A 53.2(4) . .
C7A C2A N42A N41A -75.0(3) . .
N12B C1B C3B C8B 154.2(3) . .
N22B C1B C3B C8B 26.9(4) . .
N12B C1B C3B C4B -31.8(4) . .
N22B C1B C3B C4B -159.1(3) . .
C8B C3B C4B C5B -0.1(5) . .
C1B C3B C4B C5B -174.2(3) . .
C3B C4B C5B C6B -0.2(5) . .
C4B C5B C6B C7B -0.4(5) . .
C5B C6B C7B C8B 1.4(5) . .
C5B C6B C7B C2B 176.1(3) . .
N42B C2B C7B C8B -21.0(4) . .
N32B C2B C7B C8B -147.4(3) . .
N42B C2B C7B C6B 164.3(3) . .
N32B C2B C7B C6B 37.8(4) . .
C4B C3B C8B C7B 1.2(5) . .
C1B C3B C8B C7B 175.2(3) . .
C6B C7B C8B C3B -1.8(5) . .
C2B C7B C8B C3B -176.6(3) . .
N12B C11B C12B C13B -0.1(4) . .
C14B C11B C12B C13B -178.2(4) . .
C11B C12B C13B N11B 0.6(4) . .
C11B C12B C13B C15B -177.8(3) . .
N22B C21B C22B C23B -0.3(3) . .
C24B C21B C22B C23B -178.7(3) . .
C21B C22B C23B N21B -0.8(4) . .
C21B C22B C23B C25B 177.6(3) . .
N32B C31B C32B C33B -0.3(4) . .
C34B C31B C32B C33B 177.8(3) . .
C31B C32B C33B N31B -0.4(4) . .
C31B C32B C33B C35B 179.7(3) . .
N42B C41B C42B C43B 0.7(4) . .
C44B C41B C42B C43B -179.6(3) . .
C41B C42B C43B N41B 0.5(4) . .
C41B C42B C43B C45B -177.7(3) . .
C12B C13B N11B N12B -0.9(4) . .
C15B C13B N11B N12B 177.6(3) . .
C12B C13B N11B Zn1B -157.5(2) . .
C15B C13B N11B Zn1B 20.9(5) . .
N31B Zn1B N11B C13B 38.1(3) 2_667 .
N41B Zn1B N11B C13B -51.1(3) 2_667 .
N21B Zn1B N11B C13B 133.6(3) . .
Cl1B Zn1B N11B C13B -144.6(2) . .
N31B Zn1B N11B N12B -115.2(2) 2_667 .
N41B Zn1B N11B N12B 155.6(2) 2_667 .
N21B Zn1B N11B N12B -19.7(2) . .
Cl1B Zn1B N11B N12B 62.0(2) . .
C12B C11B N12B N11B -0.5(4) . .
C14B C11B N12B N11B 177.9(3) . .
C12B C11B N12B C1B -177.8(3) . .
C14B C11B N12B C1B 0.5(5) . .
C13B N11B N12B C11B 0.8(3) . .
Zn1B N11B N12B C11B 159.9(2) . .
C13B N11B N12B C1B 178.3(3) . .
Zn1B N11B N12B C1B -22.6(4) . .
N22B C1B N12B C11B -116.3(3) . .
C3B C1B N12B C11B 114.6(3) . .
N22B C1B N12B N11B 66.6(3) . .
C3B C1B N12B N11B -62.5(4) . .
C22B C23B N21B N22B 1.5(3) . .
C25B C23B N21B N22B -177.0(3) . .
C22B C23B N21B Zn1B -174.6(2) . .
C25B C23B N21B Zn1B 6.9(5) . .
N31B Zn1B N21B C23B -49.0(3) 2_667 .
N11B Zn1B N21B C23B -154.2(3) . .
Cl1B Zn1B N21B C23B 81.1(3) . .
N31B Zn1B N21B N22B 135.5(2) 2_667 .
N11B Zn1B N21B N22B 30.3(2) . .
Cl1B Zn1B N21B N22B -94.4(2) . .
C22B C21B N22B N21B 1.3(3) . .
C24B C21B N22B N21B 179.8(3) . .
C22B C21B N22B C1B 174.1(3) . .
C24B C21B N22B C1B -7.4(5) . .
C23B N21B N22B C21B -1.8(3) . .
Zn1B N21B N22B C21B 174.7(2) . .
C23B N21B N22B C1B -175.1(3) . .
Zn1B N21B N22B C1B 1.4(4) . .
N12B C1B N22B C21B 134.8(3) . .
C3B C1B N22B C21B -96.4(4) . .
N12B C1B N22B N21B -53.0(4) . .
C3B C1B N22B N21B 75.8(3) . .
C32B C33B N31B N32B 0.9(3) . .
C35B C33B N31B N32B -179.2(3) . .
C32B C33B N31B Zn1B 170.0(2) . 2_667
C35B C33B N31B Zn1B -10.1(4) . 2_667
C32B C31B N32B N31B 0.9(3) . .
C34B C31B N32B N31B -177.4(3) . .
C32B C31B N32B C2B -176.2(3) . .
C34B C31B N32B C2B 5.5(5) . .
C33B N31B N32B C31B -1.1(3) . .
Zn1B N31B N32B C31B -171.0(2) 2_667 .
C33B N31B N32B C2B 176.2(3) . .
Zn1B N31B N32B C2B 6.3(4) 2_667 .
N42B C2B N32B C31B 119.3(3) . .
C7B C2B N32B C31B -113.2(3) . .
N42B C2B N32B N31B -57.6(3) . .
C7B C2B N32B N31B 70.0(3) . .
C42B C43B N41B N42B -1.6(3) . .
C45B C43B N41B N42B 176.9(3) . .
C42B C43B N41B Zn1B -177.6(2) . 2_667
C45B C43B N41B Zn1B 0.8(5) . 2_667
C42B C41B N42B N41B -1.8(3) . .
C44B C41B N42B N41B 178.6(3) . .
C42B C41B N42B C2B -165.4(3) . .
C44B C41B N42B C2B 14.9(5) . .
C43B N41B N42B C41B 2.1(3) . .
Zn1B N41B N42B C41B 178.6(2) 2_667 .
C43B N41B N42B C2B 167.0(3) . .
Zn1B N41B N42B C2B -16.5(4) 2_667 .
N32B C2B N42B C41B -134.8(3) . .
C7B C2B N42B C41B 96.8(4) . .
N32B C2B N42B N41B 62.8(3) . .
C7B C2B N42B N41B -65.6(3) . .
